data_7059898
loop_
_publ_author_name
'Feng, Zhi-Wen'
'Li, Jing'
'Jiang, Yu-Qin'
'Tian, Yu'
'Xu, Gui-Qing'
'Shi, Xin'
'Ding, Qing-Jie'
'Li, Wei'
'Ma, Chun-Hua'
'Yu, Bing'

_publ_section_title
;
 Transition-metal-free sulfonylations of methylthiolated alkynones to
 synthesize 3-sulfonylated thioflavones
;
_journal_issue 35
_journal_name_full 'New Journal of Chemistry'
_journal_page_first 14786
_journal_page_last 14790
_journal_paper_doi 10.1039/D0NJ03386C
_journal_volume 44
_journal_year 2020
_chemical_formula_moiety 'C22 H16 O3 S2'
_chemical_formula_sum 'C22 H16 O3 S2'
_chemical_formula_weight 392.47
_space_group_crystal_system triclinic
_space_group_IT_number 2
_space_group_name_Hall '-P 1'
_space_group_name_H-M_alt 'P -1'
_atom_sites_solution_hydrogens geom
_audit_creation_date 2019-09-13
_audit_creation_method
;
Olex2 1.2-alpha
(compiled 2018.02.02 svn.r3481 for OlexSys, GUI svn.r5470)
;
_audit_update_record
;
2019-09-14 deposited with the CCDC.	2020-08-14 downloaded from the CCDC.
;
_cell_angle_alpha 74.461(4)
_cell_angle_beta 86.616(3)
_cell_angle_gamma 85.790(3)
_cell_formula_units_Z 2
_cell_length_a 5.3571(2)
_cell_length_b 12.7753(6)
_cell_length_c 13.8969(6)
_cell_measurement_reflns_used 4739
_cell_measurement_temperature 295.5(3)
_cell_measurement_theta_max 71.3710
_cell_measurement_theta_min 5.4860
_cell_volume 913.08(7)
_computing_cell_refinement 'CrysAlisPro 1.171.40.53 (Rigaku OD, 2019)'
_computing_data_collection 'CrysAlisPro 1.171.40.53 (Rigaku OD, 2019)'
_computing_data_reduction 'CrysAlisPro 1.171.40.53 (Rigaku OD, 2019)'
_computing_molecular_graphics 'Olex2 (Dolomanov et al., 2009)'
_computing_publication_material 'Olex2 (Dolomanov et al., 2009)'
_computing_structure_refinement 'ShelXL (Sheldrick, 2015)'
_computing_structure_solution 'ShelXT (Sheldrick, 2015)'
_diffrn_ambient_environment air
_diffrn_ambient_temperature 295.5(3)
_diffrn_detector 'CCD plate'
_diffrn_detector_area_resol_mean 8.0521
_diffrn_detector_type EosS2
_diffrn_measured_fraction_theta_full 0.877
_diffrn_measured_fraction_theta_max 1.000
_diffrn_measurement_details
;
List of Runs (angles in degrees, time in seconds):
  # Type    Start    End  Width  t~exp~   \w     \q     \k     \f   Frames
#--------------------------------------------------------------------------
  1  \w    -96.00  -9.00   1.00    1.11    --  -35.62 137.00-128.00   87
  2  \w    -94.00  -7.00   1.00    1.11    --  -35.62 133.00  54.00   87
  3  \w     29.00  94.00   1.00    1.11    --   35.62-133.00 -14.00   65
  4  \w     31.00  96.00   1.00    1.11    --   35.62-137.00 168.00   65
  5  \w     39.00 127.00   1.00    4.43    --  107.12-137.00 168.00   88
  6  \w     90.00 176.00   1.00    4.43    --  107.12 133.00  54.00   86
  7  \w     87.00 175.00   1.00    4.43    --  107.12 137.00-128.00   88
  8  \w     39.00 123.00   1.00    4.43    --  107.12-133.00 -14.00   84
  9  \w   -105.00 -17.00   1.00    1.11    --  -35.62 -38.00 -90.00   88
 10  \w   -107.00  -6.00   1.00    1.11    --  -35.62 -19.00 150.00  101
 11  \w   -108.00 -35.00   1.00    1.11    --  -35.62-178.00  30.00   73
 12  \w     19.00 103.00   1.00    1.11    --   35.62  57.00 -90.00   84
 13  \w     57.00 108.00   1.00    1.11    --   35.62 178.00  90.00   51
 14  \w     57.00 108.00   1.00    1.11    --   35.62 178.00 150.00   51
 15  \w     57.00 108.00   1.00    1.11    --   35.62 178.00 -90.00   51
 16  \w    100.00 177.00   1.00    4.43    --  107.12 111.00 150.00   77
 17  \w     36.00 146.00   1.00    4.43    --  107.12 -15.00-180.00  110
 18  \w     80.00 140.00   1.00    4.43    --  107.12  77.00  30.00   60
 19  \w     41.00 134.00   1.00    4.43    --  107.12 -77.00 -60.00   93
 20  \w     49.00 125.00   1.00    4.43    --  107.12 -30.00   0.00   76
 21  \w     41.00 102.00   1.00    4.43    --  107.12 -77.00 120.00   61
 22  \w     75.00 101.00   1.00    4.43    --  107.12 -95.00  60.00   26
 23  \w    106.00 132.00   1.00    4.43    --  107.12 111.00 120.00   26
 24  \w     42.00 118.00   1.00    4.43    --  107.12 -61.00-180.00   76
 25  \w     39.00  65.00   1.00    4.43    --  107.12 -95.00 120.00   26
 26  \w     85.00 110.00   1.00    4.43    --  107.12 -95.00 120.00   25
 27  \w     94.00 132.00   1.00    4.43    --  107.12  61.00 -30.00   38
 28  \w     45.00  71.00   1.00    4.43    --  107.12 -45.00 -60.00   26
 29  \w     39.00 129.00   1.00    4.43    --  107.12 -30.00  90.00   90
;
_diffrn_measurement_device 'four-circle diffractometer'
_diffrn_measurement_device_type 'SuperNova, Dual, Cu at home/near, EosS2'
_diffrn_measurement_method '\w scans'
_diffrn_orient_matrix_type 'CrysAlisPro convention (1999,Acta A55,543-557)'
_diffrn_orient_matrix_UB_11 0.0115234000
_diffrn_orient_matrix_UB_12 0.0729903000
_diffrn_orient_matrix_UB_13 -0.1079928000
_diffrn_orient_matrix_UB_21 -0.0079795000
_diffrn_orient_matrix_UB_22 -0.1010927000
_diffrn_orient_matrix_UB_23 -0.0399609000
_diffrn_orient_matrix_UB_31 -0.2882523000
_diffrn_orient_matrix_UB_32 0.0132345000
_diffrn_orient_matrix_UB_33 0.0015114000
_diffrn_radiation_monochromator mirror
_diffrn_radiation_probe x-ray
_diffrn_radiation_type CuK\a
_diffrn_radiation_wavelength 1.54184
_diffrn_reflns_av_R_equivalents 0.0279
_diffrn_reflns_av_unetI/netI 0.0342
_diffrn_reflns_Laue_measured_fraction_full 0.877
_diffrn_reflns_Laue_measured_fraction_max 1.000
_diffrn_reflns_limit_h_max 4
_diffrn_reflns_limit_h_min -6
_diffrn_reflns_limit_k_max 14
_diffrn_reflns_limit_k_min -14
_diffrn_reflns_limit_l_max 15
_diffrn_reflns_limit_l_min -15
_diffrn_reflns_number 7397
_diffrn_reflns_point_group_measured_fraction_full 0.877
_diffrn_reflns_point_group_measured_fraction_max 1.000
_diffrn_reflns_theta_full 67.684
_diffrn_reflns_theta_max 62.482
_diffrn_reflns_theta_min 3.597
_diffrn_source 'micro-focus sealed X-ray tube'
_diffrn_source_type 'SuperNova (Cu) X-ray Source'
_exptl_absorpt_coefficient_mu 2.813
_exptl_absorpt_correction_T_max 1.00000
_exptl_absorpt_correction_T_min 0.75975
_exptl_absorpt_correction_type multi-scan
_exptl_absorpt_process_details
;
CrysAlisPro 1.171.40.53 (Rigaku Oxford Diffraction, 2019)
Empirical absorption correction using spherical harmonics,
 implemented in SCALE3 ABSPACK scaling algorithm.
;
_exptl_crystal_colour 'metallic light colourless'
_exptl_crystal_colour_lustre metallic
_exptl_crystal_colour_modifier light
_exptl_crystal_colour_primary colourless
_exptl_crystal_density_diffrn 1.427
_exptl_crystal_description block
_exptl_crystal_F_000 408
_exptl_crystal_size_max 0.4
_exptl_crystal_size_mid 0.2
_exptl_crystal_size_min 0.2
_refine_diff_density_max 0.216
_refine_diff_density_min -0.288
_refine_diff_density_rms 0.048
_refine_ls_extinction_method none
_refine_ls_goodness_of_fit_ref 1.065
_refine_ls_hydrogen_treatment constr
_refine_ls_matrix_type full
_refine_ls_number_parameters 245
_refine_ls_number_reflns 2919
_refine_ls_number_restraints 0
_refine_ls_restrained_S_all 1.065
_refine_ls_R_factor_all 0.0420
_refine_ls_R_factor_gt 0.0374
_refine_ls_shift/su_max 0.001
_refine_ls_shift/su_mean 0.000
_refine_ls_structure_factor_coef Fsqd
_refine_ls_weighting_details
;
 w=1/[\s^2^(Fo^2^)+(0.0579P)^2^+0.2021P]
 where P=(Fo^2^+2Fc^2^)/3
;
_refine_ls_weighting_scheme calc
_refine_ls_wR_factor_gt 0.1029
_refine_ls_wR_factor_ref 0.1055
_reflns_Friedel_coverage 0.000
_reflns_number_gt 2640
_reflns_number_total 2919
_reflns_threshold_expression 'I > 2\s(I)'
_cod_data_source_file d0nj03386c2.cif
_cod_data_source_block fzw-20190909
_cod_depositor_comments 'Adding full bibliography for 7059898.cif.'
_cod_database_code 7059898
_shelxl_version_number 2013-2
_chemical_oxdiff_formula 'C1 H1 O1 S1'
_shelx_space_group_comment
;
The symmetry employed for this shelxl refinement is uniquely defined
by the following loop, which should always be used as a source of
symmetry information in preference to the above space-group names.
They are only intended as comments.
;
_shelx_estimated_absorpt_t_max 0.603
_shelx_estimated_absorpt_t_min 0.399
_diffrn_oxdiff_digest_frames
;
016f7b44b857f9037158f882dce09ef3350003348e4
;
_reflns_odcompleteness_completeness 99.91
_reflns_odcompleteness_iscentric 1
_reflns_odcompleteness_theta 66.97
_olex2_refinement_description
;
1. Fixed Uiso
 At 1.2 times of:
  All C(H) groups
 At 1.5 times of:
  All C(H,H,H) groups
2.a Aromatic/amide H refined with riding coordinates:
 C22(H22), C9(H9), C6(H6), C26(H26), C25(H25), C23(H23), C12(H12), C7(H7),
 C14(H14), C8(H8), C16(H16), C15(H15), C13(H13)
2.b Idealised Me refined as rotating group:
 C27(H27A,H27B,H27C)
;
_olex2_submission_special_instructions 'No special instructions were received'
_oxdiff_exptl_absorpt_empirical_details
;
Empirical correction (ABSPACK) includes:
- Absorption correction using spherical harmonics
- Frame scaling
;
_oxdiff_exptl_absorpt_empirical_full_max 1.378
_oxdiff_exptl_absorpt_empirical_full_min 0.509

loop_
_space_group_symop_operation_xyz
'x, y, z'
'-x, -y, -z'

loop_
_atom_site_label
_atom_site_type_symbol
_atom_site_fract_x
_atom_site_fract_y
_atom_site_fract_z
_atom_site_U_iso_or_equiv
_atom_site_adp_type
_atom_site_occupancy
_atom_site_site_symmetry_order
_atom_site_calc_flag
_atom_site_refinement_flags_posn
_atom_site_refinement_flags_adp
_atom_site_refinement_flags_occupancy
_atom_site_disorder_assembly
_atom_site_disorder_group
S17 S 0.30666(8) 0.65857(4) 0.75594(4) 0.03682(17) Uani 1 1 d . . . . .
S1 S 0.84123(10) 0.87875(4) 0.56845(4) 0.04095(17) Uani 1 1 d . . . . .
O19 O 0.2791(3) 0.72169(12) 0.82731(13) 0.0525(4) Uani 1 1 d . . . . .
O20 O 0.4895(3) 0.57334(13) 0.59211(13) 0.0542(4) Uani 1 1 d . . . . .
O18 O 0.0855(3) 0.63845(14) 0.71275(14) 0.0567(5) Uani 1 1 d . . . . .
C3 C 0.5236(3) 0.72192(15) 0.65793(14) 0.0303(4) Uani 1 1 d . . . . .
C5 C 0.7874(3) 0.69405(15) 0.50653(14) 0.0322(4) Uani 1 1 d . . . . .
C21 C 0.4635(3) 0.53300(15) 0.81450(14) 0.0319(4) Uani 1 1 d . . . . .
C10 C 0.9150(4) 0.78826(15) 0.49551(15) 0.0336(4) Uani 1 1 d . . . . .
C11 C 0.5625(3) 0.88801(15) 0.72641(15) 0.0325(4) Uani 1 1 d . . . . .
C2 C 0.6192(3) 0.81771(15) 0.65674(14) 0.0316(4) Uani 1 1 d . . . . .
C4 C 0.5908(4) 0.65768(16) 0.58541(15) 0.0345(4) Uani 1 1 d . . . . .
C22 C 0.6586(4) 0.53197(17) 0.87531(17) 0.0400(5) Uani 1 1 d . . . . .
H22 H 0.7072 0.5965 0.8855 0.048 Uiso 1 1 calc R . . . .
C24 C 0.7097(4) 0.33641(17) 0.90717(16) 0.0403(5) Uani 1 1 d . . . . .
C9 C 1.1118(4) 0.81375(18) 0.42507(17) 0.0440(5) Uani 1 1 d . . . . .
H9 H 1.1954 0.8768 0.4182 0.053 Uiso 1 1 calc R . . . .
C6 C 0.8595(4) 0.62734(17) 0.44339(17) 0.0419(5) Uani 1 1 d . . . . .
H6 H 0.7743 0.5651 0.4484 0.050 Uiso 1 1 calc R . . . .
C26 C 0.3868(4) 0.43794(18) 0.80014(17) 0.0414(5) Uani 1 1 d . . . . .
H26 H 0.2546 0.4394 0.7593 0.050 Uiso 1 1 calc R . . . .
C25 C 0.5095(4) 0.34029(17) 0.84749(18) 0.0449(5) Uani 1 1 d . . . . .
H25 H 0.4563 0.2758 0.8390 0.054 Uiso 1 1 calc R . . . .
C23 C 0.7808(4) 0.43377(18) 0.92085(18) 0.0447(5) Uani 1 1 d . . . . .
H23 H 0.9133 0.4327 0.9615 0.054 Uiso 1 1 calc R . . . .
C12 C 0.3637(4) 0.96537(18) 0.71077(18) 0.0462(5) Uani 1 1 d . . . . .
H12 H 0.2602 0.9722 0.6577 0.055 Uiso 1 1 calc R . . . .
C7 C 1.0542(4) 0.6524(2) 0.37427(18) 0.0485(5) Uani 1 1 d . . . . .
H7 H 1.1007 0.6071 0.3331 0.058 Uiso 1 1 calc R . . . .
C14 C 0.4723(5) 1.02460(18) 0.85113(18) 0.0491(5) Uani 1 1 d . . . . .
H14 H 0.4395 1.0691 0.8941 0.059 Uiso 1 1 calc R . . . .
C8 C 1.1821(4) 0.7454(2) 0.36559(18) 0.0489(5) Uani 1 1 d . . . . .
H8 H 1.3158 0.7615 0.3194 0.059 Uiso 1 1 calc R . . . .
C16 C 0.7211(4) 0.8825(2) 0.80272(18) 0.0487(6) Uani 1 1 d . . . . .
H16 H 0.8593 0.8329 0.8123 0.058 Uiso 1 1 calc R . . . .
C15 C 0.6749(5) 0.9507(2) 0.86501(19) 0.0549(6) Uani 1 1 d . . . . .
H15 H 0.7816 0.9465 0.9165 0.066 Uiso 1 1 calc R . . . .
C13 C 0.3189(4) 1.03259(19) 0.7740(2) 0.0533(6) Uani 1 1 d . . . . .
H13 H 0.1833 1.0836 0.7640 0.064 Uiso 1 1 calc R . . . .
C27 C 0.8492(5) 0.2303(2) 0.9557(2) 0.0607(7) Uani 1 1 d . . . . .
H27A H 0.7538 0.1920 1.0133 0.091 Uiso 1 1 calc GR . . . .
H27B H 1.0090 0.2447 0.9757 0.091 Uiso 1 1 calc GR . . . .
H27C H 0.8737 0.1868 0.9089 0.091 Uiso 1 1 calc GR . . . .

loop_
_atom_site_aniso_label
_atom_site_aniso_U_11
_atom_site_aniso_U_22
_atom_site_aniso_U_33
_atom_site_aniso_U_23
_atom_site_aniso_U_13
_atom_site_aniso_U_12
S17 0.0309(3) 0.0333(3) 0.0391(3) -0.0002(2) 0.0062(2) 0.00300(19)
S1 0.0554(3) 0.0299(3) 0.0394(3) -0.0127(2) 0.0128(2) -0.0125(2)
O19 0.0637(10) 0.0386(8) 0.0482(9) -0.0076(7) 0.0223(8) 0.0087(7)
O20 0.0729(10) 0.0489(9) 0.0480(10) -0.0214(8) 0.0120(8) -0.0306(8)
O18 0.0288(7) 0.0591(10) 0.0671(11) 0.0105(9) -0.0049(7) -0.0039(6)
C3 0.0302(9) 0.0292(9) 0.0286(10) -0.0033(8) -0.0010(7) 0.0005(7)
C5 0.0365(9) 0.0327(10) 0.0276(10) -0.0085(8) -0.0027(8) -0.0008(7)
C21 0.0322(9) 0.0308(9) 0.0296(10) -0.0041(8) 0.0056(7) -0.0014(7)
C10 0.0407(10) 0.0296(9) 0.0294(10) -0.0064(8) -0.0005(8) -0.0011(8)
C11 0.0364(9) 0.0280(9) 0.0330(10) -0.0086(8) 0.0009(8) -0.0005(7)
C2 0.0334(9) 0.0305(9) 0.0286(10) -0.0051(8) -0.0031(7) 0.0034(7)
C4 0.0399(10) 0.0310(10) 0.0322(10) -0.0058(8) -0.0044(8) -0.0060(8)
C22 0.0454(11) 0.0335(10) 0.0419(12) -0.0104(9) -0.0034(9) -0.0042(8)
C24 0.0488(11) 0.0354(11) 0.0322(11) -0.0054(9) 0.0084(9) 0.0054(8)
C9 0.0497(12) 0.0393(11) 0.0417(12) -0.0088(10) 0.0107(10) -0.0109(9)
C6 0.0504(12) 0.0388(11) 0.0402(12) -0.0163(9) -0.0026(9) -0.0038(9)
C26 0.0432(11) 0.0403(11) 0.0417(12) -0.0112(9) -0.0042(9) -0.0062(9)
C25 0.0571(13) 0.0313(10) 0.0476(13) -0.0125(9) 0.0030(10) -0.0083(9)
C23 0.0476(12) 0.0426(12) 0.0424(12) -0.0079(10) -0.0110(10) 0.0026(9)
C12 0.0486(12) 0.0400(12) 0.0537(14) -0.0188(10) -0.0161(10) 0.0099(9)
C7 0.0532(13) 0.0534(13) 0.0438(13) -0.0246(11) 0.0042(10) 0.0034(10)
C14 0.0660(14) 0.0389(12) 0.0469(13) -0.0214(10) 0.0050(11) -0.0004(10)
C8 0.0461(12) 0.0568(14) 0.0437(13) -0.0161(11) 0.0123(10) -0.0035(10)
C16 0.0485(12) 0.0563(14) 0.0439(13) -0.0215(11) -0.0100(10) 0.0169(10)
C15 0.0612(14) 0.0666(16) 0.0439(13) -0.0282(12) -0.0122(11) 0.0091(12)
C13 0.0571(13) 0.0397(12) 0.0664(16) -0.0233(12) -0.0097(12) 0.0163(10)
C27 0.0752(16) 0.0413(13) 0.0576(16) -0.0042(12) -0.0010(13) 0.0136(12)

loop_
_atom_type_symbol
_atom_type_description
_atom_type_scat_dispersion_real
_atom_type_scat_dispersion_imag
_atom_type_scat_source
C C 0.0181 0.0091 'International Tables Vol C Tables 4.2.6.8 and 6.1.1.4'
H H 0.0000 0.0000 'International Tables Vol C Tables 4.2.6.8 and 6.1.1.4'
O O 0.0492 0.0322 'International Tables Vol C Tables 4.2.6.8 and 6.1.1.4'
S S 0.3331 0.5567 'International Tables Vol C Tables 4.2.6.8 and 6.1.1.4'

loop_
_geom_angle_atom_site_label_1
_geom_angle_atom_site_label_2
_geom_angle_atom_site_label_3
_geom_angle
_geom_angle_site_symmetry_1
_geom_angle_site_symmetry_3
_geom_angle_publ_flag
O19 S17 C3 108.36(9) . . ?
O19 S17 C21 107.28(10) . . ?
O18 S17 O19 117.90(11) . . ?
O18 S17 C3 109.17(10) . . ?
O18 S17 C21 109.25(10) . . ?
C21 S17 C3 103.99(8) . . ?
C2 S1 C10 105.48(10) . . ?
C2 C3 S17 120.89(15) . . ?
C2 C3 C4 125.43(18) . . ?
C4 C3 S17 113.62(13) . . ?
C10 C5 C4 123.40(17) . . ?
C10 C5 C6 118.18(18) . . ?
C6 C5 C4 118.31(17) . . ?
C22 C21 S17 119.18(15) . . ?
C26 C21 S17 119.68(15) . . ?
C26 C21 C22 121.12(18) . . ?
C5 C10 S1 122.69(15) . . ?
C9 C10 S1 116.51(15) . . ?
C9 C10 C5 120.80(18) . . ?
C12 C11 C2 120.73(18) . . ?
C16 C11 C2 119.95(17) . . ?
C16 C11 C12 119.10(19) . . ?
C3 C2 S1 123.01(16) . . ?
C3 C2 C11 129.12(18) . . ?
C11 C2 S1 107.87(13) . . ?
O20 C4 C3 120.15(18) . . ?
O20 C4 C5 120.15(19) . . ?
C3 C4 C5 119.68(16) . . ?
C21 C22 H22 120.5 . . ?
C21 C22 C23 119.0(2) . . ?
C23 C22 H22 120.5 . . ?
C25 C24 C23 118.06(19) . . ?
C25 C24 C27 121.4(2) . . ?
C23 C24 C27 120.5(2) . . ?
C10 C9 H9 120.1 . . ?
C8 C9 C10 119.7(2) . . ?
C8 C9 H9 120.1 . . ?
C5 C6 H6 119.6 . . ?
C7 C6 C5 120.9(2) . . ?
C7 C6 H6 119.6 . . ?
C21 C26 H26 120.5 . . ?
C21 C26 C25 118.94(19) . . ?
C25 C26 H26 120.5 . . ?
C24 C25 H25 119.3 . . ?
C26 C25 C24 121.5(2) . . ?
C26 C25 H25 119.3 . . ?
C22 C23 C24 121.3(2) . . ?
C22 C23 H23 119.3 . . ?
C24 C23 H23 119.3 . . ?
C11 C12 H12 120.0 . . ?
C11 C12 C13 120.0(2) . . ?
C13 C12 H12 120.0 . . ?
C6 C7 H7 119.9 . . ?
C6 C7 C8 120.1(2) . . ?
C8 C7 H7 119.9 . . ?
C15 C14 H14 120.1 . . ?
C13 C14 H14 120.1 . . ?
C13 C14 C15 119.8(2) . . ?
C9 C8 C7 120.3(2) . . ?
C9 C8 H8 119.9 . . ?
C7 C8 H8 119.9 . . ?
C11 C16 H16 119.9 . . ?
C11 C16 C15 120.1(2) . . ?
C15 C16 H16 119.9 . . ?
C14 C15 C16 120.3(2) . . ?
C14 C15 H15 119.8 . . ?
C16 C15 H15 119.8 . . ?
C12 C13 H13 119.7 . . ?
C14 C13 C12 120.5(2) . . ?
C14 C13 H13 119.7 . . ?
C24 C27 H27A 109.5 . . ?
C24 C27 H27B 109.5 . . ?
C24 C27 H27C 109.5 . . ?
H27A C27 H27B 109.5 . . ?
H27A C27 H27C 109.5 . . ?
H27B C27 H27C 109.5 . . ?

loop_
_geom_bond_atom_site_label_1
_geom_bond_atom_site_label_2
_geom_bond_distance
_geom_bond_site_symmetry_2
_geom_bond_publ_flag
S17 O19 1.4316(17) . ?
S17 O18 1.4286(17) . ?
S17 C3 1.7950(19) . ?
S17 C21 1.7677(19) . ?
S1 C10 1.742(2) . ?
S1 C2 1.7262(19) . ?
O20 C4 1.221(2) . ?
C3 C2 1.356(3) . ?
C3 C4 1.475(3) . ?
C5 C10 1.396(3) . ?
C5 C4 1.480(3) . ?
C5 C6 1.399(3) . ?
C21 C22 1.380(3) . ?
C21 C26 1.377(3) . ?
C10 C9 1.391(3) . ?
C11 C2 1.492(3) . ?
C11 C12 1.384(3) . ?
C11 C16 1.382(3) . ?
C22 H22 0.9300 . ?
C22 C23 1.381(3) . ?
C24 C25 1.384(3) . ?
C24 C23 1.390(3) . ?
C24 C27 1.507(3) . ?
C9 H9 0.9300 . ?
C9 C8 1.374(3) . ?
C6 H6 0.9300 . ?
C6 C7 1.371(3) . ?
C26 H26 0.9300 . ?
C26 C25 1.383(3) . ?
C25 H25 0.9300 . ?
C23 H23 0.9300 . ?
C12 H12 0.9300 . ?
C12 C13 1.385(3) . ?
C7 H7 0.9300 . ?
C7 C8 1.388(3) . ?
C14 H14 0.9300 . ?
C14 C15 1.372(3) . ?
C14 C13 1.366(3) . ?
C8 H8 0.9300 . ?
C16 H16 0.9300 . ?
C16 C15 1.385(3) . ?
C15 H15 0.9300 . ?
C13 H13 0.9300 . ?
C27 H27A 0.9600 . ?
C27 H27B 0.9600 . ?
C27 H27C 0.9600 . ?

loop_
_geom_torsion_atom_site_label_1
_geom_torsion_atom_site_label_2
_geom_torsion_atom_site_label_3
_geom_torsion_atom_site_label_4
_geom_torsion
_geom_torsion_site_symmetry_1
_geom_torsion_site_symmetry_2
_geom_torsion_site_symmetry_3
_geom_torsion_site_symmetry_4
_geom_torsion_publ_flag
S17 C3 C2 S1 176.33(10) . . . . ?
S17 C3 C2 C11 -3.1(3) . . . . ?
S17 C3 C4 O20 4.3(2) . . . . ?
S17 C3 C4 C5 -173.73(13) . . . . ?
S17 C21 C22 C23 -179.95(16) . . . . ?
S17 C21 C26 C25 -179.21(16) . . . . ?
S1 C10 C9 C8 179.31(18) . . . . ?
O19 S17 C3 C2 -4.06(19) . . . . ?
O19 S17 C3 C4 173.31(13) . . . . ?
O19 S17 C21 C22 -40.39(18) . . . . ?
O19 S17 C21 C26 138.55(17) . . . . ?
O18 S17 C3 C2 125.53(17) . . . . ?
O18 S17 C3 C4 -57.09(16) . . . . ?
O18 S17 C21 C22 -169.27(16) . . . . ?
O18 S17 C21 C26 9.7(2) . . . . ?
C3 S17 C21 C22 74.28(18) . . . . ?
C3 S17 C21 C26 -106.78(17) . . . . ?
C5 C10 C9 C8 -0.1(3) . . . . ?
C5 C6 C7 C8 -0.4(3) . . . . ?
C21 S17 C3 C2 -117.97(16) . . . . ?
C21 S17 C3 C4 59.41(15) . . . . ?
C21 C22 C23 C24 -0.5(3) . . . . ?
C21 C26 C25 C24 -1.2(3) . . . . ?
C10 S1 C2 C3 -3.67(19) . . . . ?
C10 S1 C2 C11 175.84(12) . . . . ?
C10 C5 C4 O20 -178.66(19) . . . . ?
C10 C5 C4 C3 -0.6(3) . . . . ?
C10 C5 C6 C7 1.6(3) . . . . ?
C10 C9 C8 C7 1.3(4) . . . . ?
C11 C12 C13 C14 1.2(4) . . . . ?
C11 C16 C15 C14 -0.4(4) . . . . ?
C2 S1 C10 C5 6.21(19) . . . . ?
C2 S1 C10 C9 -173.18(16) . . . . ?
C2 C3 C4 O20 -178.48(19) . . . . ?
C2 C3 C4 C5 3.5(3) . . . . ?
C2 C11 C12 C13 -177.7(2) . . . . ?
C2 C11 C16 C15 177.4(2) . . . . ?
C4 C3 C2 S1 -0.7(3) . . . . ?
C4 C3 C2 C11 179.89(17) . . . . ?
C4 C5 C10 S1 -4.6(3) . . . . ?
C4 C5 C10 C9 174.80(19) . . . . ?
C4 C5 C6 C7 -174.76(19) . . . . ?
C22 C21 C26 C25 -0.3(3) . . . . ?
C6 C5 C10 S1 179.32(15) . . . . ?
C6 C5 C10 C9 -1.3(3) . . . . ?
C6 C5 C4 O20 -2.6(3) . . . . ?
C6 C5 C4 C3 175.46(17) . . . . ?
C6 C7 C8 C9 -1.1(4) . . . . ?
C26 C21 C22 C23 1.1(3) . . . . ?
C25 C24 C23 C22 -1.0(3) . . . . ?
C23 C24 C25 C26 1.8(3) . . . . ?
C12 C11 C2 S1 94.0(2) . . . . ?
C12 C11 C2 C3 -86.5(3) . . . . ?
C12 C11 C16 C15 2.6(4) . . . . ?
C16 C11 C2 S1 -80.6(2) . . . . ?
C16 C11 C2 C3 98.9(3) . . . . ?
C16 C11 C12 C13 -3.0(3) . . . . ?
C15 C14 C13 C12 1.1(4) . . . . ?
C13 C14 C15 C16 -1.5(4) . . . . ?
C27 C24 C25 C26 -177.7(2) . . . . ?
C27 C24 C23 C22 178.6(2) . . . . ?
